data_2311593
loop_
_publ_author_name
'Kremer, Marius'
'Englert, Ulli'

_publ_section_title
;
 Zn and Ni complexes of pyridine-2,6-di-carboxyl-ates: crystal field
 stabilization matters!
;
_journal_coeditor_code WM5493
_journal_issue 'Pt 6'
_journal_name_full 'Acta crystallographica. Section E, Crystallographic communications'
_journal_page_first 903
_journal_page_last 911
_journal_paper_doi 10.1107/S2056989019007461
_journal_volume 75
_journal_year 2019
_chemical_formula_iupac '[Zn (C7 H3 N O5)], H2 O'
_chemical_formula_moiety 'C7 H3 N O5 Zn, H2 O'
_chemical_formula_sum 'C14 H10 N2 O12 Zn2'
_chemical_formula_weight 529.02
_chemical_name_systematic
;
Poly[[(4-hydroxypyridine-2,6-dicarboxylato)zinc(II)] monohydrate]
;
_space_group_crystal_system tetragonal
_space_group_IT_number 114
_space_group_name_Hall 'P -4 2n'
_space_group_name_H-M_alt 'P -4 21 c'
_atom_sites_solution_hydrogens mixed
_audit_creation_method SHELXL-2013
_cell_angle_alpha 90
_cell_angle_beta 90
_cell_angle_gamma 90
_cell_formula_units_Z 4
_cell_length_a 10.0500(10)
_cell_length_b 10.0500(10)
_cell_length_c 16.5060(16)
_cell_measurement_reflns_used 5895
_cell_measurement_temperature 100(2)
_cell_measurement_theta_max 26.95
_cell_measurement_theta_min 2.37
_cell_volume 1667.1(3)
_computing_cell_refinement
;
SAINT-Plus (Bruker, 2009)
;
_computing_data_collection
;
SMART (Bruker, 2001)
;
_computing_data_reduction
;
SAINT-Plus (Bruker, 2009)
;
_computing_molecular_graphics
;
Mercury (Macrae <i>et al.</i> (2006)
;
_computing_publication_material
;
SHELXL-2013 (Sheldrick, 2015b)
;
_computing_structure_refinement
;
SHELXL-2013 (Sheldrick, 2015b)
;
_computing_structure_solution
;
SHELXT (Sheldrick, 2015a)
;
_diffrn_ambient_temperature 100(2)
_diffrn_measured_fraction_theta_full 0.999
_diffrn_measured_fraction_theta_max 0.987
_diffrn_measurement_device_type 'Bruker APEX CCD'
_diffrn_measurement_method '\w scans'
_diffrn_radiation_monochromator 'multilayer optics'
_diffrn_radiation_source microsource
_diffrn_radiation_type MoK\a
_diffrn_radiation_wavelength 0.71073
_diffrn_reflns_av_R_equivalents 0.0466
_diffrn_reflns_av_unetI/netI 0.0300
_diffrn_reflns_limit_h_max 14
_diffrn_reflns_limit_h_min -14
_diffrn_reflns_limit_k_max 13
_diffrn_reflns_limit_k_min -14
_diffrn_reflns_limit_l_max 23
_diffrn_reflns_limit_l_min -22
_diffrn_reflns_number 24393
_diffrn_reflns_theta_full 25.242
_diffrn_reflns_theta_max 30.919
_diffrn_reflns_theta_min 2.373
_exptl_absorpt_coefficient_mu 2.955
_exptl_absorpt_correction_T_max 0.7461
_exptl_absorpt_correction_T_min 0.4969
_exptl_absorpt_correction_type multi-scan
_exptl_absorpt_process_details
;
SADABS (Bruker, 2008)
;
_exptl_crystal_colour brown
_exptl_crystal_density_diffrn 2.108
_exptl_crystal_description block
_exptl_crystal_F_000 1056
_exptl_crystal_size_max 0.160
_exptl_crystal_size_mid 0.100
_exptl_crystal_size_min 0.090
_refine_diff_density_max 0.704
_refine_diff_density_min -0.459
_refine_ls_abs_structure_details
;
 Refined as an inversion twin
;
_refine_ls_abs_structure_Flack 0.47(2)
_refine_ls_extinction_method none
_refine_ls_goodness_of_fit_ref 1.074
_refine_ls_hydrogen_treatment mixed
_refine_ls_matrix_type full
_refine_ls_number_parameters 141
_refine_ls_number_reflns 2567
_refine_ls_number_restraints 1
_refine_ls_restrained_S_all 1.074
_refine_ls_R_factor_all 0.0382
_refine_ls_R_factor_gt 0.0334
_refine_ls_shift/su_max 0.001
_refine_ls_shift/su_mean 0.000
_refine_ls_structure_factor_coef Fsqd
_refine_ls_weighting_details
;
 w=1/[\s^2^(Fo^2^)+(0.0285P)^2^+3.4402P]
 where P=(Fo^2^+2Fc^2^)/3
;
_refine_ls_weighting_scheme calc
_refine_ls_wR_factor_gt 0.0774
_refine_ls_wR_factor_ref 0.0787
_reflns_number_gt 2371
_reflns_number_total 2567
_reflns_threshold_expression 'I > 2\s(I)'
_cod_data_source_file wm5493sup1.cif
_cod_data_source_block 4
_cod_original_cell_volume 1667.1(4)
_cod_database_code 2311593
_shelx_space_group_comment
;
The symmetry employed for this shelxl refinement is uniquely defined
by the following loop, which should always be used as a source of
symmetry information in preference to the above space-group names.
They are only intended as comments.
;
_shelx_estimated_absorpt_t_min 0.649
_shelx_estimated_absorpt_t_max 0.777
_shelxl_version_number 20.13

loop_
_space_group_symop_operation_xyz
'x, y, z'
'-x, -y, z'
'y, -x, -z'
'-y, x, -z'
'-x+1/2, y+1/2, -z+1/2'
'x+1/2, -y+1/2, -z+1/2'
'-y+1/2, -x+1/2, z+1/2'
'y+1/2, x+1/2, z+1/2'

loop_
_atom_site_type_symbol
_atom_site_label
_atom_site_fract_x
_atom_site_fract_y
_atom_site_fract_z
_atom_site_U_iso_or_equiv
_atom_site_adp_type
_atom_site_calc_flag
_atom_site_occupancy
Zn Zn1 0.72241(4) 0.76135(4) 0.46967(3) 0.01217(11) Uani d 1
O O1 0.9408(3) 0.7580(3) 0.49661(16) 0.0159(6) Uani d 1
O O2 1.0797(3) 0.7043(3) 0.59777(18) 0.0152(6) Uani d 1
O O3 0.5160(3) 0.7585(3) 0.50699(16) 0.0174(6) Uani d 1
O O4 0.3840(3) 0.7027(3) 0.61104(18) 0.0155(6) Uani d 1
O O5 0.7472(3) 0.5500(3) 0.81395(18) 0.0212(6) Uani d 1
H H5O 0.671(3) 0.536(6) 0.830(4) 0.032 Uiso d 1
O O6 1.0000 0.5000 0.8756(3) 0.0222(10) Uani d 1
H H6P 1.0783 0.4849 0.8604 0.027 Uiso d 1
O O7 0.5000 0.5000 0.8808(3) 0.0368(14) Uani d 1
H H7A 0.5132 0.4348 0.9116 0.044 Uiso d 0.5
H H7B 0.4868 0.5652 0.9116 0.044 Uiso d 0.5
N N1 0.7320(3) 0.7229(3) 0.58928(19) 0.0134(6) Uani d 1
C C1 0.8490(4) 0.6960(4) 0.6229(3) 0.0136(7) Uani d 1
C C2 0.8598(4) 0.6405(4) 0.6996(3) 0.0156(8) Uani d 1
H H2 0.9444 0.6236 0.7231 0.019 Uiso calc 1
C C3 0.7419(4) 0.6101(4) 0.7413(2) 0.0151(7) Uani d 1
C C4 0.6192(4) 0.6406(4) 0.7060(3) 0.0148(8) Uani d 1
H H4 0.5382 0.6241 0.7338 0.018 Uiso calc 1
C C5 0.6198(4) 0.6958(4) 0.6292(3) 0.0142(7) Uani d 1
C C6 0.9661(4) 0.7214(4) 0.5678(2) 0.0131(7) Uani d 1
C C7 0.4964(4) 0.7222(4) 0.5787(2) 0.0133(7) Uani d 1

loop_
_atom_site_aniso_label
_atom_site_aniso_U_11
_atom_site_aniso_U_22
_atom_site_aniso_U_33
_atom_site_aniso_U_12
_atom_site_aniso_U_13
_atom_site_aniso_U_23
Zn1 0.0140(2) 0.00984(19) 0.01268(18) -0.00055(14) -0.00052(16) 0.00011(16)
O1 0.0134(12) 0.0201(16) 0.0143(12) -0.0001(11) -0.0004(9) 0.0031(12)
O2 0.0103(12) 0.0185(15) 0.0168(13) 0.0002(10) 0.0004(10) 0.0012(12)
O3 0.0148(12) 0.0223(16) 0.0152(12) 0.0005(11) -0.0014(9) 0.0027(12)
O4 0.0110(12) 0.0183(15) 0.0171(14) -0.0003(10) 0.0008(10) 0.0002(11)
O5 0.0140(14) 0.0294(15) 0.0203(14) -0.0017(12) -0.0021(12) 0.0113(11)
O6 0.021(2) 0.023(3) 0.023(2) 0.0016(17) 0.000 0.000
O7 0.071(5) 0.020(3) 0.019(2) -0.014(3) 0.000 0.000
N1 0.0120(13) 0.0099(13) 0.0183(14) -0.0008(13) -0.0015(11) -0.0003(11)
C1 0.0099(16) 0.0137(19) 0.0174(19) -0.0005(13) -0.0020(14) -0.0011(15)
C2 0.0098(18) 0.019(2) 0.018(2) 0.0002(13) -0.0018(15) -0.0006(16)
C3 0.0139(18) 0.0159(17) 0.0156(16) 0.0005(14) 0.0011(15) 0.0009(13)
C4 0.0127(18) 0.0146(19) 0.0172(19) 0.0010(13) 0.0008(14) 0.0011(15)
C5 0.0123(17) 0.0140(18) 0.0165(19) 0.0011(13) -0.0022(14) -0.0012(15)
C6 0.0114(16) 0.0106(18) 0.0174(17) 0.0020(14) -0.0006(13) -0.0019(15)
C7 0.0140(16) 0.0112(18) 0.0147(17) 0.0007(14) 0.0013(13) -0.0009(15)

loop_
_atom_type_symbol
_atom_type_description
_atom_type_scat_dispersion_real
_atom_type_scat_dispersion_imag
_atom_type_scat_source
C C 0.0033 0.0016 'International Tables Vol C Tables 4.2.6.8 and 6.1.1.4'
H H 0.0000 0.0000 'International Tables Vol C Tables 4.2.6.8 and 6.1.1.4'
N N 0.0061 0.0033 'International Tables Vol C Tables 4.2.6.8 and 6.1.1.4'
O O 0.0106 0.0060 'International Tables Vol C Tables 4.2.6.8 and 6.1.1.4'
Zn Zn 0.2839 1.4301 'International Tables Vol C Tables 4.2.6.8 and 6.1.1.4'

loop_
_geom_angle_atom_site_label_1
_geom_angle_atom_site_label_2
_geom_angle_atom_site_label_3
_geom_angle_site_symmetry_1
_geom_angle_site_symmetry_3
_geom_angle
_geom_angle_publ_flag
O2 Zn1 O4 3_576 3_566 102.10(12) yes
O2 Zn1 N1 3_576 . 135.97(12) yes
O4 Zn1 N1 3_566 . 121.41(12) yes
O2 Zn1 O3 3_576 . 94.78(12) yes
O4 Zn1 O3 3_566 . 94.93(12) yes
N1 Zn1 O3 . . 76.38(11) yes
O2 Zn1 O1 3_576 . 102.52(12) yes
O4 Zn1 O1 3_566 . 102.68(12) yes
N1 Zn1 O1 . . 75.85(11) yes
O3 Zn1 O1 . . 151.96(9) yes
C6 O1 Zn1 . . 112.8(2) ?
C6 O2 Zn1 . 4_756 120.4(3) ?
C7 O3 Zn1 . . 115.0(2) ?
C7 O4 Zn1 . 4_656 111.0(3) ?
C3 O5 H5O . . 109(4) ?
H7A O7 H7B . . 105.5 ?
C1 N1 C5 . . 120.0(3) ?
C1 N1 Zn1 . . 119.4(3) ?
C5 N1 Zn1 . . 118.9(3) ?
N1 C1 C2 . . 122.1(4) ?
N1 C1 C6 . . 113.9(3) ?
C2 C1 C6 . . 123.8(3) ?
C1 C2 C3 . . 118.0(4) ?
C1 C2 H2 . . 121.0 ?
C3 C2 H2 . . 121.0 ?
O5 C3 C4 . . 120.4(4) ?
O5 C3 C2 . . 120.1(4) ?
C4 C3 C2 . . 119.5(3) ?
C5 C4 C3 . . 117.8(4) ?
C5 C4 H4 . . 121.1 ?
C3 C4 H4 . . 121.1 ?
N1 C5 C4 . . 122.5(4) ?
N1 C5 C7 . . 112.6(3) ?
C4 C5 C7 . . 124.7(4) ?
O2 C6 O1 . . 126.3(4) ?
O2 C6 C1 . . 116.7(3) ?
O1 C6 C1 . . 117.0(3) ?
O3 C7 O4 . . 125.7(4) ?
O3 C7 C5 . . 116.1(3) ?
O4 C7 C5 . . 118.1(3) ?

loop_
_geom_bond_atom_site_label_1
_geom_bond_atom_site_label_2
_geom_bond_site_symmetry_2
_geom_bond_distance
_geom_bond_publ_flag
Zn1 O2 3_576 1.956(3) yes
Zn1 O4 3_566 1.987(3) yes
Zn1 N1 . 2.014(3) yes
Zn1 O3 . 2.164(3) yes
Zn1 O1 . 2.240(3) yes
O1 C6 . 1.258(5) ?
O2 C6 . 1.256(5) ?
O2 Zn1 4_756 1.956(3) ?
O3 C7 . 1.255(5) ?
O4 C7 . 1.265(5) ?
O4 Zn1 4_656 1.987(3) ?
O5 C3 . 1.344(4) ?
O5 H5O . 0.82(3) ?
O6 H6P . 0.8400 ?
O7 H7A . 0.8400 ?
O7 H7B . 0.8400 ?
N1 C1 . 1.328(5) ?
N1 C5 . 1.334(5) ?
C1 C2 . 1.388(6) ?
C1 C6 . 1.509(5) ?
C2 C3 . 1.403(6) ?
C2 H2 . 0.9500 ?
C3 C4 . 1.398(6) ?
C4 C5 . 1.383(6) ?
C4 H4 . 0.9500 ?
C5 C7 . 1.518(5) ?

loop_
_geom_hbond_atom_site_label_D
_geom_hbond_atom_site_label_H
_geom_hbond_atom_site_label_A
_geom_hbond_site_symmetry_A
_geom_hbond_distance_DH
_geom_hbond_distance_HA
_geom_hbond_distance_DA
_geom_hbond_angle_DHA
_geom_hbond_publ_flag
O5 H5O O7 . 0.82(3) 1.94(3) 2.765(4) 172(6) yes
O6 H6P O5 2_765 0.84 1.95 2.782(4) 174.2 yes
O7 H7A O1 5_646 0.84 2.38 3.220(4) 176.6 yes
O7 H7A O2 5_646 0.84 2.50 3.098(3) 128.8 yes
O7 H7B O1 6_466 0.84 2.38 3.220(4) 176.6 yes
O7 H7B O2 6_466 0.84 2.50 3.098(3) 128.8 yes
